data_7025012
loop_
_publ_author_name
'Heitmann, Dennis'
'Jones, Cameron'
'Mills, David P.'
'Stasch, Andreas'

_publ_section_title
;
 Low coordinate lanthanide(II) complexes supported by bulky guanidinato
 and amidinato ligands.
;
_journal_issue 7
_journal_name_full 'Dalton transactions (Cambridge, England : 2003)'
_journal_page_first 1877
_journal_page_last 1882
_journal_paper_doi 10.1039/b924367d
_journal_volume 39
_journal_year 2010
_chemical_formula_sum 'C68 H110 N6 Yb'
_chemical_formula_weight 1184.66
_chemical_name_systematic
;
?
;
_space_group_IT_number 96
_symmetry_cell_setting tetragonal
_symmetry_space_group_name_Hall 'P 4nw 2abw'
_symmetry_space_group_name_H-M 'P 43 21 2'
_atom_sites_solution_hydrogens geom
_atom_sites_solution_primary direct
_atom_sites_solution_secondary difmap
_audit_creation_method SHELXL-97
_cell_angle_alpha 90.00
_cell_angle_beta 90.00
_cell_angle_gamma 90.00
_cell_formula_units_Z 4
_cell_length_a 13.983(2)
_cell_length_b 13.983(2)
_cell_length_c 33.631(7)
_cell_measurement_temperature 150(2)
_cell_volume 6575.7(19)
_computing_structure_refinement 'SHELXL-97 (Sheldrick, 1997)'
_computing_structure_solution 'SHELXS-97 (Sheldrick, 1990)'
_diffrn_ambient_temperature 150(2)
_diffrn_measured_fraction_theta_full 0.994
_diffrn_measured_fraction_theta_max 0.994
_diffrn_measurement_device_type 'Nonius Kappa CCD'
_diffrn_radiation_monochromator graphite
_diffrn_radiation_source 'fine-focus sealed tube'
_diffrn_radiation_type MoK\a
_diffrn_radiation_wavelength 0.71073
_diffrn_reflns_av_R_equivalents 0.0234
_diffrn_reflns_av_sigmaI/netI 0.0351
_diffrn_reflns_limit_h_max 17
_diffrn_reflns_limit_h_min -17
_diffrn_reflns_limit_k_max 12
_diffrn_reflns_limit_k_min -12
_diffrn_reflns_limit_l_max 42
_diffrn_reflns_limit_l_min -42
_diffrn_reflns_number 14101
_diffrn_reflns_theta_full 27.00
_diffrn_reflns_theta_max 27.00
_diffrn_reflns_theta_min 3.16
_exptl_absorpt_coefficient_mu 1.464
_exptl_absorpt_correction_T_max 0.753
_exptl_absorpt_correction_T_min 0.701
_exptl_absorpt_correction_type multi-scan
_exptl_absorpt_process_details 'Sortav (Blessing, 1995)'
_exptl_crystal_colour green
_exptl_crystal_density_diffrn 1.197
_exptl_crystal_density_method 'not measured'
_exptl_crystal_description block
_exptl_crystal_F_000 2520
_exptl_crystal_size_max 0.50
_exptl_crystal_size_mid 0.50
_exptl_crystal_size_min 0.45
_refine_diff_density_max 0.579
_refine_diff_density_min -0.496
_refine_diff_density_rms 0.070
_refine_ls_abs_structure_details 'Flack H D (1983), Acta Cryst. A39, 876-881'
_refine_ls_abs_structure_Flack 0.182(12)
_refine_ls_extinction_method none
_refine_ls_goodness_of_fit_ref 1.077
_refine_ls_hydrogen_treatment constr
_refine_ls_matrix_type full
_refine_ls_number_parameters 324
_refine_ls_number_reflns 7150
_refine_ls_number_restraints 20
_refine_ls_restrained_S_all 1.098
_refine_ls_R_factor_all 0.0451
_refine_ls_R_factor_gt 0.0359
_refine_ls_shift/su_max 0.001
_refine_ls_shift/su_mean 0.000
_refine_ls_structure_factor_coef Fsqd
_refine_ls_weighting_details 'calc w=1/[\s^2^(Fo^2^)+(0.0557P)^2^+1.9857P] where P=(Fo^2^+2Fc^2^)/3'
_refine_ls_weighting_scheme calc
_refine_ls_wR_factor_gt 0.0939
_refine_ls_wR_factor_ref 0.0985
_reflns_number_gt 6219
_reflns_number_total 7150
_reflns_threshold_expression >2sigma(I)
_cod_data_source_file b924367d.txt
_cod_data_source_block compound8
_cod_original_cell_volume 6576.2(19)
_cod_original_sg_symbol_H-M P4(3)2(1)2
_cod_database_code 7025012

loop_
_symmetry_equiv_pos_as_xyz
'x, y, z'
'-y+1/2, x+1/2, z+3/4'
'-x, -y, z+1/2'
'y+1/2, -x+1/2, z+1/4'
'x+1/2, -y+1/2, -z+1/4'
'-x+1/2, y+1/2, -z+3/4'
'y, x, -z'
'-y, -x, -z+1/2'

loop_
_atom_site_label
_atom_site_type_symbol
_atom_site_fract_x
_atom_site_fract_y
_atom_site_fract_z
_atom_site_U_iso_or_equiv
_atom_site_adp_type
_atom_site_occupancy
_atom_site_symmetry_multiplicity
_atom_site_calc_flag
_atom_site_refinement_flags
Yb1 Yb 0.466771(10) 0.533229(10) 0.7500 0.04776(9) Uani 1 2 d S
N1 N 0.5449(2) 0.3985(2) 0.72076(8) 0.0321(6) Uani 1 1 d .
N2 N 0.6805(2) 0.3195(2) 0.7500 0.0359(8) Uani 1 2 d S
N3 N 0.3058(2) 0.5846(2) 0.74259(11) 0.0482(9) Uani 1 1 d .
N4 N 0.25201(19) 0.74799(19) 0.7500 0.0411(9) Uani 1 2 d S
C1 C 0.6102(2) 0.3898(2) 0.7500 0.0300(9) Uani 1 2 d S
C2 C 0.5140(3) 0.3187(3) 0.69802(11) 0.0368(8) Uani 1 1 d .
C3 C 0.5275(3) 0.3187(3) 0.65630(11) 0.0478(9) Uani 1 1 d .
C4 C 0.4944(4) 0.2430(3) 0.63407(14) 0.0623(13) Uani 1 1 d .
H4 H 0.5046 0.2423 0.6061 0.075 Uiso 1 1 calc R
C5 C 0.4462(4) 0.1676(4) 0.65206(18) 0.0725(16) Uani 1 1 d .
H5 H 0.4242 0.1155 0.6364 0.087 Uiso 1 1 calc R
C6 C 0.4301(3) 0.1681(3) 0.69268(18) 0.0611(13) Uani 1 1 d .
H6 H 0.3970 0.1163 0.7047 0.073 Uiso 1 1 calc R
C7 C 0.4620(3) 0.2436(3) 0.71622(14) 0.0471(9) Uani 1 1 d .
C8 C 0.5752(4) 0.4032(3) 0.63568(12) 0.0616(13) Uani 1 1 d .
H8 H 0.6037 0.4452 0.6566 0.074 Uiso 1 1 calc R
C9 C 0.6557(5) 0.3737(4) 0.60678(15) 0.0854(18) Uani 1 1 d .
H9A H 0.6793 0.4304 0.5927 0.128 Uiso 1 1 calc R
H9B H 0.6308 0.3275 0.5875 0.128 Uiso 1 1 calc R
H9C H 0.7082 0.3445 0.6218 0.128 Uiso 1 1 calc R
C10 C 0.5009(6) 0.4611(4) 0.61325(17) 0.094(2) Uani 1 1 d .
H10A H 0.4694 0.4203 0.5935 0.141 Uiso 1 1 calc R
H10B H 0.5322 0.5148 0.5998 0.141 Uiso 1 1 calc R
H10C H 0.4532 0.4857 0.6320 0.141 Uiso 1 1 calc R
C11 C 0.4356(3) 0.2492(3) 0.75930(16) 0.0583(13) Uani 1 1 d .
H11 H 0.4910 0.2775 0.7739 0.070 Uiso 1 1 calc R
C12 C 0.4132(5) 0.1525(4) 0.7781(2) 0.0841(19) Uani 1 1 d .
H12A H 0.4584 0.1045 0.7682 0.126 Uiso 1 1 calc R
H12B H 0.3479 0.1334 0.7711 0.126 Uiso 1 1 calc R
H12C H 0.4188 0.1574 0.8071 0.126 Uiso 1 1 calc R
C13 C 0.3495(4) 0.3152(4) 0.76533(19) 0.0823(19) Uani 1 1 d .
H13A H 0.3630 0.3778 0.7535 0.123 Uiso 1 1 calc R
H13B H 0.3372 0.3228 0.7938 0.123 Uiso 1 1 calc R
H13C H 0.2931 0.2872 0.7525 0.123 Uiso 1 1 calc R
C14 C 0.7232(3) 0.2903(3) 0.71160(11) 0.0484(10) Uani 1 1 d .
H14 H 0.6906 0.3299 0.6909 0.058 Uiso 1 1 calc R
C15 C 0.8314(4) 0.3171(5) 0.70899(17) 0.0744(16) Uani 1 1 d .
H15A H 0.8699 0.2654 0.7205 0.112 Uiso 1 1 calc R
H15B H 0.8429 0.3764 0.7238 0.112 Uiso 1 1 calc R
H15C H 0.8494 0.3264 0.6811 0.112 Uiso 1 1 calc R
C16 C 0.7090(4) 0.1883(4) 0.69903(15) 0.0638(13) Uani 1 1 d .
H16A H 0.6424 0.1696 0.7037 0.096 Uiso 1 1 calc R
H16B H 0.7515 0.1468 0.7145 0.096 Uiso 1 1 calc R
H16C H 0.7238 0.1819 0.6707 0.096 Uiso 1 1 calc R
C17 C 0.3227(2) 0.6773(2) 0.7500 0.0305(9) Uani 1 2 d S
C18 C 0.2172(3) 0.5356(3) 0.75010(14) 0.0489(9) Uani 1 1 d .
C19 C 0.1760(4) 0.4856(3) 0.71670(19) 0.0685(15) Uani 1 1 d .
C20 C 0.0952(4) 0.4294(4) 0.7239(3) 0.090(2) Uani 1 1 d .
H20 H 0.0655 0.3964 0.7026 0.108 Uiso 1 1 calc R
C21 C 0.0585(4) 0.4216(4) 0.7618(3) 0.090(2) Uani 1 1 d .
H21 H 0.0047 0.3816 0.7663 0.107 Uiso 1 1 calc R
C22 C 0.0981(4) 0.4707(5) 0.7935(2) 0.0856(18) Uani 1 1 d .
H22 H 0.0701 0.4659 0.8191 0.103 Uiso 1 1 calc R
C23 C 0.1785(4) 0.5270(4) 0.78773(16) 0.0657(13) Uani 1 1 d .
C24 C 0.2149(4) 0.4942(5) 0.67597(18) 0.089(2) Uani 1 1 d D
H24 H 0.2698 0.5400 0.6765 0.107 Uiso 1 1 calc R
C25 C 0.2531(6) 0.3945(6) 0.6644(2) 0.112(2) Uani 1 1 d DU
H25A H 0.2002 0.3485 0.6643 0.168 Uiso 1 1 calc R
H25B H 0.3015 0.3742 0.6837 0.168 Uiso 1 1 calc R
H25C H 0.2818 0.3974 0.6379 0.168 Uiso 1 1 calc R
C26 C 0.1436(6) 0.5279(7) 0.6449(2) 0.120(3) Uani 1 1 d DU
H26A H 0.1042 0.5793 0.6561 0.181 Uiso 1 1 calc R
H26B H 0.1024 0.4743 0.6372 0.181 Uiso 1 1 calc R
H26C H 0.1780 0.5517 0.6216 0.181 Uiso 1 1 calc R
C27 C 0.2273(4) 0.5766(4) 0.82446(16) 0.0724(15) Uani 1 1 d .
H27 H 0.2574 0.6376 0.8152 0.087 Uiso 1 1 calc R
C28 C 0.3051(6) 0.5117(6) 0.83945(19) 0.101(2) Uani 1 1 d .
H28A H 0.3480 0.4950 0.8175 0.152 Uiso 1 1 calc R
H28B H 0.2764 0.4533 0.8503 0.152 Uiso 1 1 calc R
H28C H 0.3414 0.5444 0.8603 0.152 Uiso 1 1 calc R
C29 C 0.1518(6) 0.6011(7) 0.8561(2) 0.115(3) Uani 1 1 d .
H29A H 0.1764 0.6516 0.8735 0.173 Uiso 1 1 calc R
H29B H 0.1377 0.5440 0.8720 0.173 Uiso 1 1 calc R
H29C H 0.0932 0.6232 0.8430 0.173 Uiso 1 1 calc R
C30 C 0.1672(4) 0.7352(4) 0.72437(16) 0.0677(13) Uiso 1 1 d .
H30 H 0.1807 0.6759 0.7088 0.081 Uiso 1 1 calc R
C31 C 0.0730(4) 0.7190(5) 0.7422(2) 0.0945(19) Uani 1 1 d U
H31A H 0.0438 0.7807 0.7489 0.142 Uiso 1 1 calc R
H31B H 0.0801 0.6806 0.7663 0.142 Uiso 1 1 calc R
H31C H 0.0321 0.6851 0.7232 0.142 Uiso 1 1 calc R
C32 C 0.1562(5) 0.8141(6) 0.6931(2) 0.120(3) Uani 1 1 d .
H32A H 0.2170 0.8228 0.6791 0.180 Uiso 1 1 calc R
H32B H 0.1381 0.8740 0.7062 0.180 Uiso 1 1 calc R
H32C H 0.1065 0.7958 0.6740 0.180 Uiso 1 1 calc R

loop_
_atom_site_aniso_label
_atom_site_aniso_U_11
_atom_site_aniso_U_22
_atom_site_aniso_U_33
_atom_site_aniso_U_23
_atom_site_aniso_U_13
_atom_site_aniso_U_12
Yb1 0.03667(9) 0.03667(9) 0.06994(16) -0.01581(9) -0.01581(9) 0.00928(9)
N1 0.0324(15) 0.0325(14) 0.0313(12) -0.0002(11) -0.0063(12) 0.0001(11)
N2 0.0389(13) 0.0389(13) 0.0300(19) -0.0021(16) -0.0021(16) 0.0067(16)
N3 0.0374(16) 0.0386(17) 0.069(2) -0.0123(16) -0.0151(16) 0.0028(13)
N4 0.0311(12) 0.0311(12) 0.061(3) -0.0044(17) -0.0044(17) 0.0017(15)
C1 0.0278(12) 0.0278(12) 0.034(2) 0.0056(16) 0.0056(16) 0.0002(16)
C2 0.037(2) 0.0319(18) 0.0411(19) -0.0047(14) -0.0089(15) 0.0037(14)
C3 0.056(2) 0.045(2) 0.042(2) -0.0077(16) -0.017(2) 0.0045(19)
C4 0.078(3) 0.053(3) 0.055(3) -0.018(2) -0.025(2) 0.011(2)
C5 0.073(4) 0.054(3) 0.090(4) -0.036(3) -0.024(3) 0.003(2)
C6 0.051(3) 0.034(2) 0.098(4) -0.009(2) -0.001(3) -0.0051(18)
C7 0.0371(19) 0.0326(19) 0.071(3) -0.0026(17) -0.001(2) 0.0023(18)
C8 0.095(4) 0.054(3) 0.0361(19) 0.0005(19) -0.006(2) 0.004(2)
C9 0.119(5) 0.085(4) 0.052(3) -0.003(3) 0.012(3) -0.003(4)
C10 0.141(6) 0.074(4) 0.067(3) 0.018(3) -0.016(3) 0.021(4)
C11 0.056(3) 0.040(2) 0.079(4) 0.008(2) 0.024(2) -0.0026(17)
C12 0.087(4) 0.050(3) 0.115(5) 0.014(3) 0.042(4) -0.006(3)
C13 0.075(3) 0.055(3) 0.117(5) -0.004(3) 0.041(3) 0.004(3)
C14 0.047(2) 0.061(3) 0.0372(18) -0.0120(18) 0.0018(17) 0.0162(18)
C15 0.040(3) 0.109(5) 0.074(3) -0.010(3) 0.017(2) 0.016(3)
C16 0.076(3) 0.056(3) 0.060(3) -0.022(2) -0.005(2) 0.020(2)
C17 0.0305(13) 0.0305(13) 0.031(2) -0.0020(17) -0.0020(17) 0.0001(17)
C18 0.0385(18) 0.0352(17) 0.073(3) -0.008(3) -0.005(2) -0.0005(15)
C19 0.042(3) 0.044(3) 0.119(5) -0.004(3) -0.025(3) -0.001(2)
C20 0.052(3) 0.059(3) 0.159(7) -0.017(4) -0.014(4) -0.010(2)
C21 0.053(3) 0.062(3) 0.153(7) 0.019(4) -0.004(4) -0.010(2)
C22 0.063(3) 0.069(4) 0.125(5) 0.026(4) 0.013(3) -0.011(3)
C23 0.056(3) 0.060(3) 0.081(3) 0.018(3) 0.005(2) -0.004(3)
C24 0.061(3) 0.126(6) 0.081(4) -0.053(4) -0.033(3) 0.011(3)
C25 0.110(4) 0.114(4) 0.113(4) -0.048(4) -0.031(4) 0.016(4)
C26 0.121(5) 0.127(5) 0.113(4) -0.012(4) -0.038(4) 0.009(4)
C27 0.079(4) 0.076(3) 0.062(3) 0.014(3) 0.022(3) -0.005(3)
C28 0.113(5) 0.126(6) 0.065(3) 0.019(4) -0.005(3) 0.006(5)
C29 0.137(7) 0.119(6) 0.091(5) -0.014(5) 0.056(5) -0.024(5)
C31 0.050(2) 0.085(3) 0.149(5) 0.006(4) -0.006(3) 0.001(2)
C32 0.097(5) 0.132(7) 0.132(6) 0.039(5) -0.034(5) 0.050(5)

loop_
_atom_type_symbol
_atom_type_description
_atom_type_scat_dispersion_real
_atom_type_scat_dispersion_imag
_atom_type_scat_source
C C 0.0033 0.0016 'International Tables Vol C Tables 4.2.6.8 and 6.1.1.4'
H H 0.0000 0.0000 'International Tables Vol C Tables 4.2.6.8 and 6.1.1.4'
N N 0.0061 0.0033 'International Tables Vol C Tables 4.2.6.8 and 6.1.1.4'
Yb Yb -0.3850 5.5486 'International Tables Vol C Tables 4.2.6.8 and 6.1.1.4'

loop_
_geom_angle_atom_site_label_1
_geom_angle_atom_site_label_2
_geom_angle_atom_site_label_3
_geom_angle
_geom_angle_site_symmetry_1
_geom_angle_site_symmetry_3
N3 Yb1 N3 55.79(15) . 8_666
N3 Yb1 N1 128.93(10) . .
N3 Yb1 N1 158.20(12) 8_666 .
N3 Yb1 N1 158.20(12) . 8_666
N3 Yb1 N1 128.93(10) 8_666 8_666
N1 Yb1 N1 56.54(13) . 8_666
N3 Yb1 C1 152.11(8) . .
N3 Yb1 C1 152.11(8) 8_666 .
N1 Yb1 C1 28.27(6) . .
N1 Yb1 C1 28.27(6) 8_666 .
N3 Yb1 C17 27.89(8) . .
N3 Yb1 C17 27.89(8) 8_666 .
N1 Yb1 C17 151.73(6) . .
N1 Yb1 C17 151.73(6) 8_666 .
C1 Yb1 C17 180.0 . .
C1 N1 C2 121.8(3) . .
C1 N1 Yb1 94.6(2) . .
C2 N1 Yb1 134.6(2) . .
C1 N2 C14 118.7(2) . .
C1 N2 C14 118.7(2) . 8_666
C14 N2 C14 122.6(4) . 8_666
C17 N3 C18 125.4(3) . .
C17 N3 Yb1 96.1(2) . .
C18 N3 Yb1 130.8(2) . .
C17 N4 C30 118.8(3) . .
C17 N4 C30 118.8(3) . 8_666
C30 N4 C30 122.3(5) . 8_666
N1 C1 N1 114.2(4) . 8_666
N1 C1 N2 122.92(19) . .
N1 C1 N2 122.92(19) 8_666 .
N1 C1 Yb1 57.08(19) . .
N1 C1 Yb1 57.08(19) 8_666 .
N2 C1 Yb1 180.0(3) . .
C3 C2 C7 119.8(4) . .
C3 C2 N1 119.5(3) . .
C7 C2 N1 120.4(3) . .
C4 C3 C2 119.6(4) . .
C4 C3 C8 119.7(4) . .
C2 C3 C8 120.6(3) . .
C3 C4 C5 120.7(5) . .
C6 C5 C4 120.2(4) . .
C5 C6 C7 120.9(5) . .
C6 C7 C2 118.7(4) . .
C6 C7 C11 120.7(4) . .
C2 C7 C11 120.4(4) . .
C10 C8 C3 109.9(5) . .
C10 C8 C9 109.2(4) . .
C3 C8 C9 113.5(4) . .
C7 C11 C12 113.9(4) . .
C7 C11 C13 110.7(4) . .
C12 C11 C13 108.5(4) . .
N2 C14 C16 117.0(4) . .
N2 C14 C15 111.9(4) . .
C16 C14 C15 109.9(4) . .
N3 C17 N3 112.0(4) 8_666 .
N3 C17 N4 124.0(2) 8_666 .
N3 C17 N4 124.0(2) . .
N3 C17 Yb1 56.0(2) 8_666 .
N3 C17 Yb1 56.0(2) . .
N4 C17 Yb1 180.0(3) . .
C23 C18 N3 122.7(4) . .
C23 C18 C19 120.9(4) . .
N3 C18 C19 116.0(4) . .
C20 C19 C18 117.4(6) . .
C20 C19 C24 120.3(6) . .
C18 C19 C24 122.3(5) . .
C21 C20 C19 120.5(7) . .
C20 C21 C22 121.6(6) . .
C21 C22 C23 120.0(6) . .
C18 C23 C22 119.7(6) . .
C18 C23 C27 120.7(4) . .
C22 C23 C27 119.6(5) . .
C19 C24 C26 114.8(5) . .
C19 C24 C25 106.7(6) . .
C26 C24 C25 109.5(5) . .
C28 C27 C29 113.5(6) . .
C28 C27 C23 108.1(5) . .
C29 C27 C23 110.1(5) . .
C31 C30 N4 120.1(5) . .
C31 C30 C32 107.5(5) . .
N4 C30 C32 113.3(5) . .

loop_
_geom_bond_atom_site_label_1
_geom_bond_atom_site_label_2
_geom_bond_distance
_geom_bond_site_symmetry_2
Yb1 N3 2.376(3) .
Yb1 N3 2.376(3) 8_666
Yb1 N1 2.390(3) .
Yb1 N1 2.390(3) 8_666
Yb1 C1 2.837(4) .
Yb1 C17 2.850(4) .
N1 C1 1.348(4) .
N1 C2 1.420(4) .
N2 C1 1.390(5) .
N2 C14 1.480(4) .
N2 C14 1.480(4) 8_666
N3 C17 1.341(4) .
N3 C18 1.439(5) .
N4 C17 1.397(5) .
N4 C30 1.476(6) .
N4 C30 1.476(6) 8_666
C1 N1 1.348(3) 8_666
C2 C3 1.416(6) .
C2 C7 1.417(6) .
C3 C4 1.376(6) .
C3 C8 1.523(7) .
C4 C5 1.391(8) .
C5 C6 1.384(8) .
C6 C7 1.392(6) .
C7 C11 1.497(7) .
C8 C10 1.518(7) .
C8 C9 1.544(8) .
C11 C12 1.526(7) .
C11 C13 1.530(7) .
C14 C16 1.501(7) .
C14 C15 1.561(7) .
C17 N3 1.341(4) 8_666
C18 C23 1.382(7) .
C18 C19 1.444(7) .
C19 C20 1.396(8) .
C19 C24 1.479(9) .
C20 C21 1.378(10) .
C21 C22 1.382(10) .
C22 C23 1.386(7) .
C23 C27 1.573(8) .
C24 C26 1.518(8) .
C24 C25 1.543(9) .
C27 C28 1.503(9) .
C27 C29 1.538(9) .
C30 C31 1.465(8) .
C30 C32 1.531(8) .
